data_7028122
loop_
_publ_author_name
'Blake, Alexander J.'
'Li, Wan-Sheung'
'Lippolis, Vito'
'Taylor, Anne'
'Schr\"oder, Martin'

_publ_section_title
;
 Mercury(II), silver(I) and gold(I) thioether crown chemistry: synthesis,
 electrochemistry and structures of [(HgBr2)2([24]aneS8)],
 [{Ag2([24]aneS8)(CF3SO3)2(MeCN)2}\\infty ], [Ag2([28]aneS8)][NO3]2 and
 [Au2([28]aneS8)][PF6]2
 ([24]aneS8&#x2005;=&#x2005;1,4,7,10,13,16,19,22-octathiacyclotetracosane;
 [28]aneS8&#x2005;=&#x2005;1,4,8,11,15,18,22,25-octathiacyclooctacosane)
;
_journal_issue 17
_journal_name_full 'Journal of the Chemical Society, Dalton Transactions'
_journal_page_first 2931
_journal_paper_doi 10.1039/a803358g
_journal_year 1998
_chemical_formula_sum 'C20 H40 Ag2 N2 O6 S8'
_chemical_formula_weight 876.76
_chemical_name_systematic
; 
 ? 
;
_space_group_IT_number 2
_symmetry_cell_setting triclinic
_symmetry_space_group_name_Hall '-P 1'
_symmetry_space_group_name_H-M 'P -1'
_atom_sites_solution_hydrogens 'placed at calculated positions'
_atom_sites_solution_primary direct
_atom_sites_solution_secondary difference-Fourier
_audit_creation_method SHELXL-97
_cell_angle_alpha 109.830(15)
_cell_angle_beta 94.432(16)
_cell_angle_gamma 116.946(15)
_cell_formula_units_Z 1
_cell_length_a 8.9759(14)
_cell_length_b 9.5836(16)
_cell_length_c 11.2004(16)
_cell_measurement_reflns_used 27
_cell_measurement_temperature 150(2)
_cell_measurement_theta_max 17.35
_cell_measurement_theta_min 12.8
_cell_volume 776.7(3)
_computing_cell_refinement 'Stadi4 (Stoe & Cie, 1997a)'
_computing_data_collection 'Stadi4 (Stoe & Cie, 1997a)'
_computing_data_reduction 'X-RED (Stoe & Cie, 1997b)'
_computing_molecular_graphics 'SHELXTL/PC version 5.03 (Sheldrick, 1994)'
_computing_publication_material 'SHELXL-97 (Sheldrick, 1997)'
_computing_structure_refinement 'SHELXL-97 (Sheldrick, 1997)'
_computing_structure_solution 'SHELXS-97 (Sheldrick, 1990)'
_diffrn_ambient_temperature 150(2)
_diffrn_measurement_device_type 'Stoe Stadi-4 four-circle'
_diffrn_measurement_method '\w-\q, profile learning'
_diffrn_radiation_monochromator graphite
_diffrn_radiation_source 'fine-focus sealed tube'
_diffrn_radiation_type MoK\a
_diffrn_radiation_wavelength 0.71073
_diffrn_reflns_av_R_equivalents 0.0347
_diffrn_reflns_av_sigmaI/netI 0.0147
_diffrn_reflns_limit_h_max 10
_diffrn_reflns_limit_h_min -10
_diffrn_reflns_limit_k_max 10
_diffrn_reflns_limit_k_min -11
_diffrn_reflns_limit_l_max 13
_diffrn_reflns_limit_l_min -5
_diffrn_reflns_number 2765
_diffrn_reflns_theta_max 25.00
_diffrn_reflns_theta_min 2.55
_diffrn_standards_decay_% 'variation +/-4.5'
_diffrn_standards_interval_time 60
_diffrn_standards_number 3
_exptl_absorpt_coefficient_mu 1.837
_exptl_absorpt_correction_T_max 0.657
_exptl_absorpt_correction_T_min 0.494
_exptl_absorpt_correction_type 'psi scans'
_exptl_crystal_colour colourless
_exptl_crystal_density_diffrn 1.874
_exptl_crystal_density_method 'not measured'
_exptl_crystal_description 'irregular plate'
_exptl_crystal_F_000 444
_exptl_crystal_size_max 0.39
_exptl_crystal_size_mid 0.36
_exptl_crystal_size_min 0.11
_refine_diff_density_max 0.535
_refine_diff_density_min -0.470
_refine_diff_density_rms 0.096
_refine_ls_extinction_method none
_refine_ls_goodness_of_fit_ref 1.082
_refine_ls_hydrogen_treatment 'riding models'
_refine_ls_matrix_type full
_refine_ls_number_parameters 172
_refine_ls_number_reflns 2734
_refine_ls_number_restraints 0
_refine_ls_restrained_S_all 1.082
_refine_ls_R_factor_all 0.0364
_refine_ls_R_factor_gt 0.0326
_refine_ls_shift/su_max 0.001
_refine_ls_shift/su_mean 0.000
_refine_ls_structure_factor_coef Fsqd
_refine_ls_weighting_details 'w=1/[\s^2^(Fo^2^)+(0.0112P)^2^+3.6317P] where P=(Fo^2^+2Fc^2^)/3'
_refine_ls_weighting_scheme calc
_refine_ls_wR_factor_gt 0.0683
_refine_ls_wR_factor_ref 0.0709
_reflns_number_gt 2493
_reflns_number_total 2734
_reflns_threshold_expression >2sigma(I)
_cod_data_source_file G803358sup1.cif
_cod_data_source_block s8ag2n
_cod_depositor_comments
;
The following automatic conversions were performed:

'_refine_ls_weighting_scheme' value 'calc
w=1/[\s^2^(Fo^2^)+(0.0112P)^2^+3.6317P] where P=(Fo^2^+2Fc^2^)/3' was
changed to 'calc'. New tag '_refine_ls_weighting_details' was
created. The value of the new tag was set to
'w=1/[\s^2^(Fo^2^)+(0.0112P)^2^+3.6317P] where P=(Fo^2^+2Fc^2^)/3'.

Automatic conversion script
Id: cif_fix_values 3143 2015-03-26 13:38:13Z robertas 

The following automatic conversions were performed:

'_atom_sites_solution_primary' value 'direct methods' was changed to
'direct'.

Automatic conversion script
Id: cif_fix_values 6452 2018-10-05 10:23:21Z andrius 
;
_cod_original_cell_volume 776.7(2)
_cod_database_code 7028122

loop_
_symmetry_equiv_pos_as_xyz
'x, y, z'
'-x, -y, -z'

loop_
_atom_site_label
_atom_site_type_symbol
_atom_site_fract_x
_atom_site_fract_y
_atom_site_fract_z
_atom_site_U_iso_or_equiv
_atom_site_adp_type
_atom_site_occupancy
_atom_site_calc_flag
_atom_site_refinement_flags
Ag1 Ag 0.15761(5) 0.29540(4) 0.79672(3) 0.03189(11) Uani 1 d .
S1 S 0.31860(12) 0.36655(12) 1.02370(9) 0.0224(2) Uani 1 d .
C2 C 0.4091(5) 0.2271(5) 0.9788(4) 0.0260(8) Uani 1 d .
H2A H 0.5120 0.2828 0.9483 0.031 Uiso 1 calc R
H2B H 0.4501 0.2183 1.0591 0.031 Uiso 1 calc R
C3 C 0.2865(5) 0.0451(5) 0.8723(4) 0.0259(9) Uani 1 d .
H3A H 0.1872 -0.0128 0.9052 0.031 Uiso 1 calc R
H3B H 0.3487 -0.0193 0.8596 0.031 Uiso 1 calc R
S4 S 0.20076(13) 0.02798(13) 0.71231(10) 0.0267(2) Uani 1 d .
C5 C 0.4023(5) 0.1170(6) 0.6653(4) 0.0301(9) Uani 1 d .
H5A H 0.4817 0.2380 0.7302 0.036 Uiso 1 calc R
H5B H 0.4598 0.0505 0.6678 0.036 Uiso 1 calc R
C6 C 0.3711(7) 0.1117(6) 0.5287(4) 0.0355(10) Uani 1 d .
H6A H 0.3035 -0.0106 0.4637 0.043 Uiso 1 calc R
H6B H 0.4850 0.1650 0.5101 0.043 Uiso 1 calc R
C7 C 0.2756(6) 0.2019(6) 0.5064(4) 0.0330(10) Uani 1 d .
H7A H 0.1526 0.1350 0.5051 0.040 Uiso 1 calc R
H7B H 0.2780 0.2075 0.4198 0.040 Uiso 1 calc R
S8 S 0.37758(13) 0.41975(14) 0.63715(10) 0.0283(2) Uani 1 d .
C9 C 0.2550(6) 0.5002(6) 0.5743(5) 0.0351(10) Uani 1 d .
H9A H 0.3334 0.5916 0.5493 0.042 Uiso 1 calc R
H9B H 0.1618 0.4050 0.4937 0.042 Uiso 1 calc R
C10 C 0.1743(5) 0.5725(5) 0.6733(4) 0.0282(9) Uani 1 d .
H10A H 0.1300 0.6345 0.6409 0.034 Uiso 1 calc R
H10B H 0.2646 0.6566 0.7582 0.034 Uiso 1 calc R
S11 S -0.00272(13) 0.40411(13) 0.70011(10) 0.0256(2) Uani 1 d .
C12 C -0.0500(5) 0.5328(5) 0.8355(4) 0.0259(8) Uani 1 d .
H12A H -0.1297 0.4578 0.8724 0.031 Uiso 1 calc R
H12B H 0.0590 0.6219 0.9064 0.031 Uiso 1 calc R
C13 C -0.1329(5) 0.6192(5) 0.7892(4) 0.0255(8) Uani 1 d .
H13A H -0.2473 0.5290 0.7248 0.031 Uiso 1 calc R
H13B H -0.0589 0.6828 0.7430 0.031 Uiso 1 calc R
C14 C -0.1587(6) 0.7443(5) 0.9007(4) 0.0283(9) Uani 1 d .
H14A H -0.1973 0.8078 0.8654 0.034 Uiso 1 calc R
H14B H -0.0462 0.8296 0.9689 0.034 Uiso 1 calc R
N1 N -0.2856(5) 0.0385(4) 0.8235(3) 0.0289(8) Uani 1 d .
O2 O -0.2834(5) 0.1726(4) 0.8883(3) 0.0656(12) Uani 1 d .
O2 O -0.1454(5) 0.0433(5) 0.8101(4) 0.0445(8) Uani 1 d .
O3 O -0.4252(4) -0.1027(4) 0.7708(3) 0.0351(7) Uani 1 d .

loop_
_atom_site_aniso_label
_atom_site_aniso_U_11
_atom_site_aniso_U_22
_atom_site_aniso_U_33
_atom_site_aniso_U_23
_atom_site_aniso_U_13
_atom_site_aniso_U_12
Ag1 0.0424(2) 0.0370(2) 0.03069(18) 0.01771(15) 0.01315(15) 0.02834(17)
S1 0.0247(5) 0.0202(5) 0.0231(5) 0.0101(4) 0.0106(4) 0.0107(4)
C2 0.026(2) 0.026(2) 0.027(2) 0.0113(17) 0.0096(17) 0.0134(17)
C3 0.031(2) 0.021(2) 0.030(2) 0.0129(17) 0.0120(18) 0.0157(18)
S4 0.0270(5) 0.0251(5) 0.0264(5) 0.0083(4) 0.0071(4) 0.0139(4)
C5 0.032(2) 0.039(2) 0.033(2) 0.018(2) 0.0169(19) 0.024(2)
C6 0.053(3) 0.038(3) 0.031(2) 0.018(2) 0.019(2) 0.031(2)
C7 0.039(2) 0.035(2) 0.022(2) 0.0085(18) 0.0039(18) 0.019(2)
S8 0.0272(5) 0.0341(6) 0.0268(5) 0.0128(4) 0.0080(4) 0.0180(5)
C9 0.039(3) 0.046(3) 0.036(2) 0.024(2) 0.015(2) 0.028(2)
C10 0.033(2) 0.029(2) 0.035(2) 0.0195(19) 0.0143(19) 0.0195(19)
S11 0.0257(5) 0.0251(5) 0.0283(5) 0.0117(4) 0.0083(4) 0.0142(4)
C12 0.028(2) 0.029(2) 0.024(2) 0.0118(17) 0.0086(17) 0.0159(18)
C13 0.026(2) 0.031(2) 0.0198(19) 0.0116(17) 0.0085(16) 0.0143(18)
C14 0.033(2) 0.028(2) 0.032(2) 0.0171(18) 0.0195(19) 0.0164(19)
N1 0.030(2) 0.0286(19) 0.0277(18) 0.0141(16) 0.0052(15) 0.0138(17)
O1 0.051(2) 0.038(2) 0.080(3) -0.007(2) -0.010(2) 0.0291(19)
O2 0.0291(17) 0.048(2) 0.058(2) 0.0255(18) 0.0146(16) 0.0180(16)
O3 0.0275(16) 0.0308(17) 0.0399(18) 0.0159(14) 0.0075(14) 0.0092(14)

loop_
_atom_type_symbol
_atom_type_description
_atom_type_scat_dispersion_real
_atom_type_scat_dispersion_imag
_atom_type_scat_source
C C 0.0033 0.0016 'International Tables Vol C Tables 4.2.6.8 and 6.1.1.4'
H H 0.0000 0.0000 'International Tables Vol C Tables 4.2.6.8 and 6.1.1.4'
N N 0.0061 0.0033 'International Tables Vol C Tables 4.2.6.8 and 6.1.1.4'
O O 0.0106 0.0060 'International Tables Vol C Tables 4.2.6.8 and 6.1.1.4'
S S 0.1246 0.1234 'International Tables Vol C Tables 4.2.6.8 and 6.1.1.4'
Ag Ag -0.8971 1.1015 'International Tables Vol C Tables 4.2.6.8 and 6.1.1.4'

loop_
_geom_angle_atom_site_label_1
_geom_angle_atom_site_label_2
_geom_angle_atom_site_label_3
_geom_angle
_geom_angle_site_symmetry_1
_geom_angle_site_symmetry_3
_geom_angle_publ_flag
S11 Ag1 S1 136.98(4) . . y
S11 Ag1 S4 136.26(4) . . y
S1 Ag1 S4 86.33(4) . . y
S11 Ag1 S8 80.30(3) . . y
S1 Ag1 S8 114.85(4) . . y
S4 Ag1 S8 86.16(3) . . y
C2 S1 C14 99.69(19) . 2_567 ?
C2 S1 Ag1 99.72(14) . . ?
C14 S1 Ag1 107.72(15) 2_567 . ?
C3 C2 S1 115.9(3) . . ?
C2 C3 S4 116.4(3) . . ?
C3 S4 C5 99.56(19) . . ?
C3 S4 Ag1 97.94(13) . . ?
C5 S4 Ag1 101.14(14) . . ?
C6 C5 S4 112.1(3) . . ?
C5 C6 C7 115.8(4) . . ?
C6 C7 S8 110.4(3) . . ?
C9 S8 C7 100.1(2) . . ?
C9 S8 Ag1 96.72(15) . . ?
C7 S8 Ag1 91.17(15) . . ?
C10 C9 S8 113.1(3) . . ?
C9 C10 S11 111.9(3) . . ?
C10 S11 C12 100.80(19) . . ?
C10 S11 Ag1 100.44(14) . . ?
C12 S11 Ag1 106.80(13) . . ?
C13 C12 S11 111.0(3) . . ?
C12 C13 C14 113.7(3) . . ?
C13 C14 S1 112.0(3) . 2_567 ?
O1 N1 O3 120.9(4) . . ?
O1 N1 O2 119.9(4) . . ?
O3 N1 O2 119.2(4) . . ?

loop_
_geom_bond_atom_site_label_1
_geom_bond_atom_site_label_2
_geom_bond_distance
_geom_bond_site_symmetry_2
_geom_bond_publ_flag
Ag1 S11 2.4921(11) . y
Ag1 S1 2.5257(12) . y
Ag1 S4 2.6314(11) . y
Ag1 S8 2.8932(12) . y
S1 C2 1.814(4) . y
S1 C14 1.823(4) 2_567 y
C2 C3 1.523(6) . ?
C3 S4 1.817(4) . y
S4 C5 1.825(4) . y
C5 C6 1.514(6) . ?
C6 C7 1.527(6) . ?
C7 S8 1.824(4) . y
S8 C9 1.822(4) . y
C9 C10 1.513(6) . ?
C10 S11 1.816(4) . y
S11 C12 1.818(4) . y
C12 C13 1.516(5) . ?
C13 C14 1.526(5) . ?
C14 S1 1.823(4) 2_567 ?
N1 O1 1.233(5) . ?
N1 O3 1.248(4) . ?
N1 O2 1.261(5) . ?

loop_
_geom_torsion_atom_site_label_1
_geom_torsion_atom_site_label_2
_geom_torsion_atom_site_label_3
_geom_torsion_atom_site_label_4
_geom_torsion
_geom_torsion_site_symmetry_1
_geom_torsion_site_symmetry_4
S11 Ag1 S1 C2 -172.75(14) . .
S4 Ag1 S1 C2 14.25(14) . .
S8 Ag1 S1 C2 -69.79(14) . .
S11 Ag1 S1 C14 83.71(15) . 2_567
S4 Ag1 S1 C14 -89.28(14) . 2_567
S8 Ag1 S1 C14 -173.33(14) . 2_567
C14 S1 C2 C3 66.7(3) 2_567 .
Ag1 S1 C2 C3 -43.3(3) . .
S1 C2 C3 S4 60.5(4) . .
C2 C3 S4 C5 64.8(3) . .
C2 C3 S4 Ag1 -38.0(3) . .
S11 Ag1 S4 C3 -164.52(14) . .
S1 Ag1 S4 C3 8.56(14) . .
S8 Ag1 S4 C3 123.80(14) . .
S11 Ag1 S4 C5 94.04(15) . .
S1 Ag1 S4 C5 -92.88(15) . .
S8 Ag1 S4 C5 22.36(14) . .
C3 S4 C5 C6 177.2(3) . .
Ag1 S4 C5 C6 -82.7(3) . .
S4 C5 C6 C7 56.2(5) . .
C5 C6 C7 S8 50.3(5) . .
C6 C7 S8 C9 173.7(3) . .
C6 C7 S8 Ag1 -89.3(3) . .
S11 Ag1 S8 C9 1.25(16) . .
S1 Ag1 S8 C9 -136.34(16) . .
S4 Ag1 S8 C9 139.50(16) . .
S11 Ag1 S8 C7 -99.05(14) . .
S1 Ag1 S8 C7 123.36(14) . .
S4 Ag1 S8 C7 39.20(14) . .
C7 S8 C9 C10 126.5(3) . .
Ag1 S8 C9 C10 34.1(3) . .
S8 C9 C10 S11 -70.0(4) . .
C9 C10 S11 C12 173.0(3) . .
C9 C10 S11 Ag1 63.5(3) . .
S1 Ag1 S11 C10 88.30(15) . .
S4 Ag1 S11 C10 -101.84(15) . .
S8 Ag1 S11 C10 -27.92(14) . .
S1 Ag1 S11 C12 -16.45(16) . .
S4 Ag1 S11 C12 153.41(15) . .
S8 Ag1 S11 C12 -132.67(15) . .
C10 S11 C12 C13 70.2(3) . .
Ag1 S11 C12 C13 174.6(2) . .
S11 C12 C13 C14 -173.9(3) . .
C12 C13 C14 S1 -66.9(4) . 2_567
